data_7027417
loop_
_publ_author_name
'Steed, Jonathan W.'
'Junk, Peter C.'

_publ_section_title
;
 Stabilisation of sodium complexes of 18-crown-6 by intramolecular
 hydrogen bonding&#x200A;&#x2020;
;
_journal_issue 13
_journal_name_full 'Journal of the Chemical Society, Dalton Transactions'
_journal_page_first 2141
_journal_paper_doi 10.1039/a902358e
_journal_year 1999
_chemical_formula_sum 'C12 H26 Cl Na O11'
_chemical_formula_weight 404.77
_chemical_name_systematic
; 
 ? 
;
_space_group_IT_number 33
_symmetry_cell_setting orthorhombic
_symmetry_space_group_name_Hall 'P -2n -2ac'
_symmetry_space_group_name_H-M 'P c 21 n'
_atom_sites_solution_hydrogens geom
_atom_sites_solution_primary direct
_atom_sites_solution_secondary difmap
_audit_creation_method SHELXL-97
_cell_angle_alpha 90.00
_cell_angle_beta 90.00
_cell_angle_gamma 90.00
_cell_formula_units_Z 4
_cell_length_a 9.1846(3)
_cell_length_b 13.9712(5)
_cell_length_c 14.6305(3)
_cell_measurement_temperature 173(2)
_cell_volume 1877.38(10)
_computing_cell_refinement DENZO-SMN
_computing_data_reduction DENZO-SMN
_computing_molecular_graphics RES2INS
_computing_structure_refinement 'SHELXL-97 (Sheldrick, 1997)'
_computing_structure_solution 'SHELXS-97 (Sheldrick, 1990)'
_diffrn_ambient_temperature 173(2)
_diffrn_measured_fraction_theta_full 0.977
_diffrn_measured_fraction_theta_max 0.977
_diffrn_measurement_device_type KappaCCD
_diffrn_measurement_method '2o phi frames'
_diffrn_radiation_monochromator graphite
_diffrn_radiation_source 'fine-focus sealed tube'
_diffrn_radiation_type MoK\a
_diffrn_radiation_wavelength 0.71070
_diffrn_reflns_av_R_equivalents 0.039
_diffrn_reflns_av_sigmaI/netI 0.0284
_diffrn_reflns_limit_h_max 11
_diffrn_reflns_limit_h_min -11
_diffrn_reflns_limit_k_max 17
_diffrn_reflns_limit_k_min -17
_diffrn_reflns_limit_l_max 17
_diffrn_reflns_limit_l_min -17
_diffrn_reflns_number 16095
_diffrn_reflns_theta_full 26.00
_diffrn_reflns_theta_max 26.00
_diffrn_reflns_theta_min 3.56
_diffrn_standards_decay_% 0
_exptl_absorpt_coefficient_mu 0.278
_exptl_absorpt_correction_type Scalepack
_exptl_crystal_colour colourless
_exptl_crystal_density_diffrn 1.432
_exptl_crystal_density_method 'not measured'
_exptl_crystal_description block
_exptl_crystal_F_000 856
_exptl_crystal_size_max 0.8
_exptl_crystal_size_mid 0.8
_exptl_crystal_size_min 0.3
_refine_diff_density_max 0.217
_refine_diff_density_min -0.218
_refine_diff_density_rms 0.033
_refine_ls_abs_structure_details 'Flack H D (1983), Acta Cryst. A39, 876-881'
_refine_ls_abs_structure_Flack 0.49(5)
_refine_ls_extinction_coef 0.026(3)
_refine_ls_extinction_expression Fc^*^=kFc[1+0.001xFc^2^\l^3^/sin(2\q)]^-1/4^
_refine_ls_extinction_method SHELXL
_refine_ls_goodness_of_fit_ref 1.059
_refine_ls_hydrogen_treatment mixed
_refine_ls_matrix_type full
_refine_ls_number_parameters 236
_refine_ls_number_reflns 3448
_refine_ls_number_restraints 1
_refine_ls_restrained_S_all 1.059
_refine_ls_R_factor_all 0.0319
_refine_ls_R_factor_gt 0.0298
_refine_ls_shift/su_max 0.001
_refine_ls_shift/su_mean 0.000
_refine_ls_structure_factor_coef Fsqd
_refine_ls_weighting_details 'calc w=1/[\s^2^(Fo^2^)+(0.0360P)^2^+0.4438P] where P=(Fo^2^+2Fc^2^)/3'
_refine_ls_weighting_scheme calc
_refine_ls_wR_factor_gt 0.0745
_refine_ls_wR_factor_ref 0.0766
_reflns_number_gt 3309
_reflns_number_total 3448
_reflns_threshold_expression >2sigma(I)
_cod_data_source_file 902358esup1.cif
_cod_data_source_block naclo418
_cod_original_sg_symbol_H-M Pc21n
_cod_database_code 7027417

loop_
_symmetry_equiv_pos_as_xyz
'x, y, z'
'-x+1/2, y, z+1/2'
'-x, y+1/2, -z'
'x+1/2, y+1/2, -z+1/2'

loop_
_atom_site_label
_atom_site_type_symbol
_atom_site_fract_x
_atom_site_fract_y
_atom_site_fract_z
_atom_site_U_iso_or_equiv
_atom_site_adp_type
_atom_site_occupancy
_atom_site_symmetry_multiplicity
_atom_site_calc_flag
_atom_site_refinement_flags
Cl1 Cl 0.56617(5) 0.34802(3) 0.32140(3) 0.03342(13) Uani 1 1 d .
Na1 Na 0.36102(9) 0.50582(7) 0.19358(6) 0.0438(2) Uani 1 1 d .
O1 O 0.3438(2) 0.66366(13) 0.14018(13) 0.0495(4) Uani 1 1 d .
H2 H 0.389(5) 0.682(3) 0.184(3) 0.104(15) Uiso 1 1 d .
H1 H 0.266(5) 0.694(3) 0.133(3) 0.100(14) Uiso 1 1 d .
O2 O 0.4333(2) 0.36542(17) 0.27446(16) 0.0788(7) Uani 1 1 d .
O3 O 0.6773(3) 0.32749(16) 0.25861(17) 0.0930(9) Uani 1 1 d .
O4 O 0.54783(18) 0.26764(12) 0.38128(14) 0.0552(5) Uani 1 1 d .
O5 O 0.6019(3) 0.42989(15) 0.37275(17) 0.0819(7) Uani 1 1 d .
O1A O 0.48541(14) 0.44373(10) 0.04525(9) 0.0376(3) Uani 1 1 d .
O2A O 0.20692(14) 0.39015(10) 0.09505(9) 0.0379(3) Uani 1 1 d .
O3A O 0.07955(14) 0.50481(11) 0.22717(10) 0.0373(3) Uani 1 1 d .
O4A O 0.26133(15) 0.59066(11) 0.35635(9) 0.0407(3) Uani 1 1 d .
O5A O 0.53131(16) 0.66853(12) 0.30117(12) 0.0455(3) Uani 1 1 d .
O6A O 0.65991(15) 0.56209(10) 0.15866(10) 0.0409(3) Uani 1 1 d .
C1A C 0.4277(2) 0.35308(17) 0.02168(13) 0.0421(4) Uani 1 1 d .
H1A2 H 0.4474 0.3063 0.0710 0.050 Uiso 1 1 calc R
H1A1 H 0.4732 0.3295 -0.0354 0.050 Uiso 1 1 calc R
C2A C 0.2667(2) 0.36490(16) 0.00863(13) 0.0417(5) Uani 1 1 d .
H2A2 H 0.2468 0.4158 -0.0368 0.050 Uiso 1 1 calc R
H2A1 H 0.2231 0.3044 -0.0136 0.050 Uiso 1 1 calc R
C3A C 0.0589(2) 0.41959(16) 0.08867(15) 0.0420(5) Uani 1 1 d .
H3A2 H 0.0015 0.3716 0.0543 0.050 Uiso 1 1 calc R
H3A1 H 0.0519 0.4818 0.0565 0.050 Uiso 1 1 calc R
C4A C 0.0025(2) 0.42865(16) 0.18386(14) 0.0403(4) Uani 1 1 d .
H4A2 H -0.1031 0.4427 0.1829 0.048 Uiso 1 1 calc R
H4A1 H 0.0180 0.3681 0.2177 0.048 Uiso 1 1 calc R
C5A C 0.0405(2) 0.51203(18) 0.32043(14) 0.0425(5) Uani 1 1 d .
H5A2 H 0.0749 0.4548 0.3539 0.051 Uiso 1 1 calc R
H5A1 H -0.0668 0.5154 0.3263 0.051 Uiso 1 1 calc R
C6A C 0.1078(2) 0.60002(18) 0.36041(15) 0.0470(5) Uani 1 1 d .
H6A2 H 0.0765 0.6572 0.3255 0.056 Uiso 1 1 calc R
H6A1 H 0.0762 0.6079 0.4247 0.056 Uiso 1 1 calc R
C7A C 0.3307(3) 0.66825(17) 0.40259(16) 0.0487(5) Uani 1 1 d .
H7A2 H 0.3021 0.6686 0.4678 0.058 Uiso 1 1 calc R
H7A1 H 0.3006 0.7299 0.3750 0.058 Uiso 1 1 calc R
C8A C 0.4912(3) 0.65595(16) 0.39419(15) 0.0473(5) Uani 1 1 d .
H8A2 H 0.5419 0.7037 0.4328 0.057 Uiso 1 1 calc R
H8A1 H 0.5197 0.5912 0.4151 0.057 Uiso 1 1 calc R
C9A C 0.6845(2) 0.66105(18) 0.28920(18) 0.0506(5) Uani 1 1 d .
H9A2 H 0.7220 0.6044 0.3224 0.061 Uiso 1 1 calc R
H9A1 H 0.7332 0.7188 0.3138 0.061 Uiso 1 1 calc R
C10A C 0.7155(3) 0.65150(16) 0.18935(18) 0.0516(6) Uani 1 1 d .
H10B H 0.6686 0.7045 0.1554 0.062 Uiso 1 1 calc R
H10A H 0.8218 0.6546 0.1784 0.062 Uiso 1 1 calc R
C11A C 0.6901(2) 0.54449(18) 0.06535(15) 0.0468(5) Uani 1 1 d .
H11B H 0.7959 0.5507 0.0539 0.056 Uiso 1 1 calc R
H11A H 0.6384 0.5918 0.0268 0.056 Uiso 1 1 calc R
C12A C 0.6407(2) 0.44585(18) 0.04199(15) 0.0447(5) Uani 1 1 d .
H12B H 0.6749 0.4283 -0.0200 0.054 Uiso 1 1 calc R
H12A H 0.6815 0.3993 0.0862 0.054 Uiso 1 1 calc R

loop_
_atom_site_aniso_label
_atom_site_aniso_U_11
_atom_site_aniso_U_22
_atom_site_aniso_U_33
_atom_site_aniso_U_23
_atom_site_aniso_U_13
_atom_site_aniso_U_12
Cl1 0.0368(2) 0.0309(2) 0.0326(2) 0.00115(18) -0.00144(15) 0.00443(19)
Na1 0.0470(5) 0.0396(4) 0.0449(4) 0.0068(3) 0.0011(3) 0.0075(4)
O1 0.0566(10) 0.0460(9) 0.0460(9) 0.0041(7) 0.0009(7) 0.0134(8)
O2 0.0657(12) 0.0754(14) 0.0955(15) 0.0365(12) -0.0425(10) -0.0092(10)
O3 0.1081(18) 0.0736(14) 0.0971(16) 0.0216(12) 0.0672(14) 0.0333(12)
O4 0.0545(10) 0.0500(9) 0.0610(11) 0.0271(8) 0.0026(7) 0.0043(7)
O5 0.1254(19) 0.0504(11) 0.0700(14) -0.0198(10) -0.0227(12) -0.0071(11)
O1A 0.0290(7) 0.0422(7) 0.0414(7) -0.0010(6) 0.0014(5) 0.0041(6)
O2A 0.0340(7) 0.0468(8) 0.0330(7) 0.0005(6) -0.0014(5) 0.0021(6)
O3A 0.0333(7) 0.0416(7) 0.0370(7) 0.0049(6) 0.0030(5) -0.0024(6)
O4A 0.0404(7) 0.0416(8) 0.0402(8) -0.0060(6) 0.0017(6) 0.0030(6)
O5A 0.0393(7) 0.0437(8) 0.0533(9) 0.0015(6) -0.0068(7) 0.0005(7)
O6A 0.0365(7) 0.0419(8) 0.0444(8) 0.0066(6) 0.0026(6) -0.0042(6)
C1A 0.0502(11) 0.0370(9) 0.0390(9) -0.0014(10) 0.0072(8) 0.0038(10)
C2A 0.0457(11) 0.0462(12) 0.0334(9) -0.0019(8) 0.0017(8) -0.0087(9)
C3A 0.0339(10) 0.0478(12) 0.0444(12) 0.0020(9) -0.0085(8) -0.0027(8)
C4A 0.0276(9) 0.0460(11) 0.0473(11) 0.0042(9) -0.0010(8) -0.0049(8)
C5A 0.0336(9) 0.0551(12) 0.0388(11) 0.0074(9) 0.0091(7) 0.0024(9)
C6A 0.0436(12) 0.0568(14) 0.0405(11) -0.0037(10) 0.0092(9) 0.0095(10)
C7A 0.0588(13) 0.0450(12) 0.0422(12) -0.0109(9) -0.0043(9) 0.0035(10)
C8A 0.0552(13) 0.0429(11) 0.0436(12) -0.0067(9) -0.0132(9) 0.0006(10)
C9A 0.0384(11) 0.0443(12) 0.0693(15) -0.0058(11) -0.0096(10) -0.0033(10)
C10A 0.0388(11) 0.0413(12) 0.0747(16) 0.0104(11) -0.0004(10) -0.0102(10)
C11A 0.0280(9) 0.0687(14) 0.0438(11) 0.0158(10) 0.0007(8) -0.0028(9)
C12A 0.0301(10) 0.0661(14) 0.0380(11) 0.0014(10) 0.0040(8) 0.0114(9)

loop_
_atom_type_symbol
_atom_type_description
_atom_type_scat_dispersion_real
_atom_type_scat_dispersion_imag
_atom_type_scat_source
C C 0.0033 0.0016 'International Tables Vol C Tables 4.2.6.8 and 6.1.1.4'
H H 0.0000 0.0000 'International Tables Vol C Tables 4.2.6.8 and 6.1.1.4'
O O 0.0106 0.0060 'International Tables Vol C Tables 4.2.6.8 and 6.1.1.4'
Cl Cl 0.1484 0.1585 'International Tables Vol C Tables 4.2.6.8 and 6.1.1.4'
Na Na 0.0362 0.0249 'International Tables Vol C Tables 4.2.6.8 and 6.1.1.4'

loop_
_geom_angle_atom_site_label_1
_geom_angle_atom_site_label_2
_geom_angle_atom_site_label_3
_geom_angle
O3 Cl1 O5 110.25(17)
O3 Cl1 O2 110.10(16)
O5 Cl1 O2 108.60(15)
O3 Cl1 O4 108.99(12)
O5 Cl1 O4 109.73(12)
O2 Cl1 O4 109.16(12)
O1 Na1 O2 163.25(8)
O1 Na1 O2A 111.40(7)
O2 Na1 O2A 85.12(7)
O1 Na1 O1A 93.74(6)
O2 Na1 O1A 91.00(8)
O2A Na1 O1A 64.35(5)
O1 Na1 O3A 90.05(7)
O2 Na1 O3A 100.16(7)
O2A Na1 O3A 64.10(5)
O1A Na1 O3A 125.83(6)
O1 Na1 O4A 82.17(6)
O2 Na1 O4A 90.98(7)
O2A Na1 O4A 123.84(5)
O1A Na1 O4A 171.73(6)
O3A Na1 O4A 61.60(5)
O1 Na1 O6A 75.54(6)
O2 Na1 O6A 92.69(6)
O2A Na1 O6A 126.08(5)
O1A Na1 O6A 61.83(5)
O3A Na1 O6A 164.58(6)
O4A Na1 O6A 110.05(5)
Cl1 O2 Na1 128.26(13)
C1A O1A C12A 112.60(15)
C1A O1A Na1 109.71(11)
C12A O1A Na1 117.38(11)
C2A O2A C3A 112.46(15)
C2A O2A Na1 116.03(11)
C3A O2A Na1 112.24(12)
C5A O3A C4A 110.86(15)
C5A O3A Na1 115.39(11)
C4A O3A Na1 114.10(12)
C6A O4A C7A 110.72(17)
C6A O4A Na1 113.46(12)
C7A O4A Na1 125.16(12)
C8A O5A C9A 111.43(18)
C11A O6A C10A 112.78(17)
C11A O6A Na1 107.94(11)
C10A O6A Na1 121.48(13)
O1A C1A C2A 107.54(17)
O2A C2A C1A 107.14(15)
O2A C3A C4A 107.15(16)
O3A C4A C3A 107.82(16)
O3A C5A C6A 109.34(17)
O4A C6A C5A 108.61(17)
O4A C7A C8A 108.35(17)
O5A C8A C7A 108.74(17)
O5A C9A C10A 108.39(19)
O6A C10A C9A 108.59(18)
O6A C11A C12A 108.82(17)
O1A C12A C11A 108.38(17)

loop_
_geom_bond_atom_site_label_1
_geom_bond_atom_site_label_2
_geom_bond_distance
Cl1 O3 1.4031(18)
Cl1 O5 1.407(2)
Cl1 O2 1.4213(17)
Cl1 O4 1.4342(16)
Na1 O1 2.345(2)
Na1 O2 2.385(2)
Na1 O2A 2.5871(17)
Na1 O1A 2.6014(16)
Na1 O3A 2.6316(15)
Na1 O4A 2.8132(16)
Na1 O6A 2.9008(16)
O1A C1A 1.415(3)
O1A C12A 1.427(2)
O2A C2A 1.423(2)
O2A C3A 1.423(2)
O3A C5A 1.414(2)
O3A C4A 1.426(3)
O4A C6A 1.417(3)
O4A C7A 1.428(3)
O5A C8A 1.421(3)
O5A C9A 1.422(3)
O6A C11A 1.415(3)
O6A C10A 1.422(3)
C1A C2A 1.500(3)
C3A C4A 1.491(3)
C5A C6A 1.495(3)
C7A C8A 1.490(3)
C9A C10A 1.494(4)
C11A C12A 1.491(3)

loop_
_geom_hbond_atom_site_label_D
_geom_hbond_atom_site_label_H
_geom_hbond_atom_site_label_A
_geom_hbond_distance_DH
_geom_hbond_distance_HA
_geom_hbond_distance_DA
_geom_hbond_angle_DHA
_geom_hbond_site_symmetry_A
O1 H2 O5A 0.80(5) 2.16(5) 2.919(3) 157(4) .
O1 H1 O4 0.84(5) 2.26(5) 3.098(3) 176(4) 4_455
O1 H1 O3 0.84(5) 2.58(4) 3.126(3) 124(3) 4_455

loop_
_geom_torsion_atom_site_label_1
_geom_torsion_atom_site_label_2
_geom_torsion_atom_site_label_3
_geom_torsion_atom_site_label_4
_geom_torsion
O3 Cl1 O2 Na1 -76.9(2)
O5 Cl1 O2 Na1 43.9(2)
O4 Cl1 O2 Na1 163.50(16)
O1 Na1 O2 Cl1 -19.6(4)
O2A Na1 O2 Cl1 151.1(2)
O1A Na1 O2 Cl1 86.9(2)
O3A Na1 O2 Cl1 -146.34(19)
O4A Na1 O2 Cl1 -85.03(19)
O6A Na1 O2 Cl1 25.1(2)
O1 Na1 O1A C1A -139.38(12)
O2 Na1 O1A C1A 56.70(12)
O2A Na1 O1A C1A -27.40(11)
O3A Na1 O1A C1A -46.60(14)
O4A Na1 O1A C1A 160.5(4)
O6A Na1 O1A C1A 149.22(12)
O1 Na1 O1A C12A 90.44(15)
O2 Na1 O1A C12A -73.48(14)
O2A Na1 O1A C12A -157.58(14)
O3A Na1 O1A C12A -176.78(13)
O4A Na1 O1A C12A 30.4(4)
O6A Na1 O1A C12A 19.04(13)
O1 Na1 O2A C2A 76.38(14)
O2 Na1 O2A C2A -100.75(14)
O1A Na1 O2A C2A -7.28(12)
O3A Na1 O2A C2A 155.47(14)
O4A Na1 O2A C2A 171.35(12)
O6A Na1 O2A C2A -10.97(15)
O1 Na1 O2A C3A -54.84(14)
O2 Na1 O2A C3A 128.03(14)
O1A Na1 O2A C3A -138.50(14)
O3A Na1 O2A C3A 24.25(12)
O4A Na1 O2A C3A 40.13(15)
O6A Na1 O2A C3A -142.19(12)
O1 Na1 O3A C5A -105.20(15)
O2 Na1 O3A C5A 61.45(16)
O2A Na1 O3A C5A 140.90(15)
O1A Na1 O3A C5A 160.14(14)
O4A Na1 O3A C5A -24.13(14)
O6A Na1 O3A C5A -84.5(2)
O1 Na1 O3A C4A 124.71(13)
O2 Na1 O3A C4A -68.65(14)
O2A Na1 O3A C4A 10.81(12)
O1A Na1 O3A C4A 30.05(15)
O4A Na1 O3A C4A -154.23(13)
O6A Na1 O3A C4A 145.4(2)
O1 Na1 O4A C6A 84.59(15)
O2 Na1 O4A C6A -110.76(14)
O2A Na1 O4A C6A -25.98(16)
O1A Na1 O4A C6A 145.4(4)
O3A Na1 O4A C6A -9.74(13)
O6A Na1 O4A C6A 156.02(13)
O1 Na1 O4A C7A -56.45(16)
O2 Na1 O4A C7A 108.21(16)
O2A Na1 O4A C7A -167.01(15)
O1A Na1 O4A C7A 4.4(5)
O3A Na1 O4A C7A -150.77(17)
O6A Na1 O4A C7A 14.98(17)
O1 Na1 O6A C11A -85.77(14)
O2 Na1 O6A C11A 106.31(14)
O2A Na1 O6A C11A 20.39(15)
O1A Na1 O6A C11A 16.62(12)
O3A Na1 O6A C11A -107.1(2)
O4A Na1 O6A C11A -161.66(13)
O1 Na1 O6A C10A 46.72(16)
O2 Na1 O6A C10A -121.20(16)
O2A Na1 O6A C10A 152.88(14)
O1A Na1 O6A C10A 149.11(16)
O3A Na1 O6A C10A 25.3(3)
O4A Na1 O6A C10A -29.17(16)
C12A O1A C1A C2A -168.50(15)
Na1 O1A C1A C2A 58.79(15)
C3A O2A C2A C1A 169.76(17)
Na1 O2A C2A C1A 38.64(19)
O1A C1A C2A O2A -65.17(19)
C2A O2A C3A C4A 171.05(17)
Na1 O2A C3A C4A -55.96(18)
C5A O3A C4A C3A -174.88(17)
Na1 O3A C4A C3A -42.57(18)
O2A C3A C4A O3A 65.5(2)
C4A O3A C5A C6A -172.60(17)
Na1 O3A C5A C6A 55.8(2)
C7A O4A C6A C5A -173.76(18)
Na1 O4A C6A C5A 39.6(2)
O3A C5A C6A O4A -63.1(2)
C6A O4A C7A C8A -178.65(17)
Na1 O4A C7A C8A -36.7(2)
C9A O5A C8A C7A 177.89(18)
O4A C7A C8A O5A 67.4(2)
C8A O5A C9A C10A 166.66(18)
C11A O6A C10A C9A -177.28(17)
Na1 O6A C10A C9A 52.3(2)
O5A C9A C10A O6A -66.9(2)
C10A O6A C11A C12A 174.56(17)
Na1 O6A C11A C12A -48.45(17)
C1A O1A C12A C11A 178.51(16)
Na1 O1A C12A C11A -52.66(19)
O6A C11A C12A O1A 68.72(19)
